data_9009417
loop_
_publ_author_name
'Krause, W.'
'Bernhardt, H. J.'
'Effenberger, H.'
'Martin, M.'

_publ_section_title
;
 Cobalttsumcorite and nickellotharmeyerite, two new minerals from
 Schneeberg, Germany: description and crystal structure
;
_journal_name_full 'Neues Jahrbuch fur Mineralogie, Monatshefte'
_journal_page_first 588
_journal_page_last 576
_journal_volume 2001
_journal_year 2001
_chemical_compound_source 'Schneeberg, Germany'
_chemical_formula_sum 'As2 Bi0.031 Ca0.969 Co0.2 Fe0.7 H5 Ni1.1 O10'
_chemical_name_mineral Nickellotharmeyerite
_space_group_IT_number 12
_symmetry_space_group_name_Hall '-C 2y'
_symmetry_space_group_name_H-M 'C 1 2/m 1'
_cell_angle_alpha 90
_cell_angle_beta 115.32
_cell_angle_gamma 90
_cell_formula_units_Z 2
_cell_length_a 9.040
_cell_length_b 6.229
_cell_length_c 7.397
_cell_volume 376.512
_database_code_amcsd 0014916
_exptl_crystal_density_diffrn 4.195
_cod_original_formula_sum '(Ca.969 Bi.031) (Ni1.1 Fe.7 Co.2) As2 O10 H5'
_cod_database_code 9009417

loop_
_space_group_symop_operation_xyz
x,y,z
1/2+x,1/2+y,z
x,-y,z
1/2+x,1/2-y,z
-x,y,-z
1/2-x,1/2+y,-z
-x,-y,-z
1/2-x,1/2-y,-z

loop_
_atom_site_aniso_label
_atom_site_aniso_U_11
_atom_site_aniso_U_22
_atom_site_aniso_U_33
_atom_site_aniso_U_12
_atom_site_aniso_U_13
_atom_site_aniso_U_23
Ca1 0.02560 0.01970 0.02510 0.00000 0.01320 0.00000
Bi1 0.02560 0.01970 0.02510 0.00000 0.01320 0.00000
Ni2 0.01380 0.01310 0.01780 -0.00010 0.00570 -0.00030
Fe2 0.01380 0.01310 0.01780 -0.00010 0.00570 -0.00030
Co2 0.01380 0.01310 0.01780 -0.00010 0.00570 -0.00030
As2 0.01220 0.01460 0.01750 0.00000 0.00650 0.00000
O2 0.02100 0.01400 0.02700 0.00000 0.01600 0.00000
O3 0.01500 0.01700 0.01800 0.00120 0.00510 -0.00110
O4 0.01600 0.03500 0.02000 0.00000 0.00300 0.00000
O-H1 0.01400 0.01600 0.02400 0.00000 0.01000 0.00000
Wat1 0.01400 0.01600 0.02400 0.00000 0.01000 0.00000

loop_
_atom_site_label
_atom_site_fract_x
_atom_site_fract_y
_atom_site_fract_z
_atom_site_occupancy
_atom_site_U_iso_or_equiv
_atom_site_type_symbol
_atom_site_attached_hydrogens
Ca1 0.00000 0.00000 0.00000 0.96900 0.02260 Ca 0
Bi1 0.00000 0.00000 0.00000 0.03100 0.02260 Bi 0
Ni2 0.25000 0.25000 0.50000 0.55000 0.01520 Ni 0
Fe2 0.25000 0.25000 0.50000 0.35000 0.01520 Fe 0
Co2 0.25000 0.25000 0.50000 0.10000 0.01520 Co 0
As2 0.91699 0.50000 0.20906 1.00000 0.01470 As 0
O2 0.31940 0.00000 0.36620 1.00000 0.01880 O 0
O3 0.03540 0.27850 0.24690 1.00000 0.01740 O 0
O4 0.24210 0.50000 0.01810 1.00000 0.02560 O 0
O-H1 0.34360 0.50000 0.40730 0.50000 0.01740 O 1
Wat1 0.34360 0.50000 0.40730 0.50000 0.01740 O 2

loop_
_cod_changelog_entry_id
_cod_changelog_entry_author
_cod_changelog_entry_date
_cod_changelog_entry_text
1
;cod-tools version 3.8.0
Id: cif_guess_AMCSD_atom_types 9581 2023-05-17 12:35:41Z saulius
;
2023-05-18T11:40:19+03:00
;Derived atom types and hydrogen counts
from atom names that follow the AMCSD naming convention
(Wat == water, O-H == hydroxyl).
;
2
;cod-tools version 3.10.1
Id: cif_fix_AMCSD_aniso_labels 10200 2024-08-01 14:09:44Z saulius
;
2024-08-02T12:21:19+03:00
;Changed the following '_atom_site_aniso_label' values:
'OH1' -> 'O-H1'
;

loop_
_cod_related_entry_id
_cod_related_entry_database
_cod_related_entry_code
1 AMCSD 0014916
